data_7215960
loop_
_publ_author_name
'Grepioni, Fabrizia'
'Wouters, Johan'
'Braga, Dario'
'Nanna, Saverio'
'Fours, Baptiste'
'Coquerel, G\'erard'
'Longfils, Geraldine'
'Rome, Sandrine'
'Aerts, Luc'
'Qu\'er\'e, Luc'

_publ_section_title
;
 Ionic co-crystals of racetams: solid-state properties enhancement of
 neutral active pharmaceutical ingredients via addition of Mg2+ and Ca2+
 chlorides
;
_journal_issue 26
_journal_name_full CrystEngComm
_journal_page_first 5887
_journal_paper_doi 10.1039/c4ce00409d
_journal_volume 16
_journal_year 2014
_chemical_absolute_configuration rm
_chemical_formula_moiety 'C22 H48 Mg N4 O8, 2(Cl)'
_chemical_formula_sum 'C22 H48 Cl2 Mg N4 O8'
_chemical_formula_weight 591.85
_space_group_IT_number 4
_symmetry_cell_setting monoclinic
_symmetry_Int_Tables_number 4
_symmetry_space_group_name_Hall 'P 2yb'
_symmetry_space_group_name_H-M 'P 1 21 1'
_atom_sites_solution_hydrogens geom
_atom_sites_solution_primary direct
_atom_sites_solution_secondary difmap
_audit_creation_method SHELXL-97
_cell_angle_alpha 90.00
_cell_angle_beta 116.860(10)
_cell_angle_gamma 90.00
_cell_formula_units_Z 2
_cell_length_a 8.8630(10)
_cell_length_b 23.742(2)
_cell_length_c 8.9070(10)
_cell_measurement_reflns_used 24
_cell_measurement_temperature 293(2)
_cell_measurement_theta_max 41.1
_cell_measurement_theta_min 7.4
_cell_volume 1672.1(3)
_computing_cell_refinement NoniusCAD4/MACH3(2000)
_computing_data_collection NoniusCAD4/MACH3(2000)
_computing_data_reduction 'Platon2001 (Spek, 2001)'
_computing_structure_refinement 'SHELXL-97 (Sheldrick, 1997)'
_computing_structure_solution 'SIR97(Altomare, 1997)'
_diffrn_ambient_temperature 293(2)
_diffrn_measured_fraction_theta_full 1.000
_diffrn_measured_fraction_theta_max 1.000
_diffrn_measurement_device_type nonius
_diffrn_measurement_method \q/q2\q
_diffrn_radiation_monochromator graphite
_diffrn_radiation_type CuK\a
_diffrn_radiation_wavelength 1.54178
_diffrn_reflns_av_R_equivalents 0.0228
_diffrn_reflns_av_sigmaI/netI 0.0361
_diffrn_reflns_limit_h_max 9
_diffrn_reflns_limit_h_min -11
_diffrn_reflns_limit_k_max 0
_diffrn_reflns_limit_k_min -29
_diffrn_reflns_limit_l_max 11
_diffrn_reflns_limit_l_min 0
_diffrn_reflns_number 3752
_diffrn_reflns_theta_full 75.07
_diffrn_reflns_theta_max 75.07
_diffrn_reflns_theta_min 3.72
_diffrn_source 'fine-focus sealed tube'
_diffrn_standards_decay_% 2.5
_diffrn_standards_interval_count 200
_diffrn_standards_interval_time 60
_diffrn_standards_number 3
_exptl_absorpt_coefficient_mu 2.299
_exptl_absorpt_correction_T_max 0.6691
_exptl_absorpt_correction_T_min 0.4380
_exptl_absorpt_correction_type analytical
_exptl_absorpt_process_details '(Alcock, 1970)'
_exptl_crystal_colour Colorless
_exptl_crystal_density_diffrn 1.176
_exptl_crystal_density_method 'not measured'
_exptl_crystal_description Prism
_exptl_crystal_F_000 636
_exptl_crystal_size_max 0.43
_exptl_crystal_size_mid 0.40
_exptl_crystal_size_min 0.19
_refine_diff_density_max 0.391
_refine_diff_density_min -0.283
_refine_diff_density_rms 0.065
_refine_ls_abs_structure_details 'Flack H D (1983), Acta Cryst. A39, 876-881'
_refine_ls_abs_structure_Flack 0.02(2)
_refine_ls_extinction_method none
_refine_ls_goodness_of_fit_ref 1.052
_refine_ls_hydrogen_treatment constr
_refine_ls_matrix_type full
_refine_ls_number_parameters 338
_refine_ls_number_reflns 3532
_refine_ls_number_restraints 13
_refine_ls_restrained_S_all 1.052
_refine_ls_R_factor_all 0.0695
_refine_ls_R_factor_gt 0.0528
_refine_ls_shift/su_max 0.005
_refine_ls_shift/su_mean 0.000
_refine_ls_structure_factor_coef Fsqd
_refine_ls_weighting_details 'calc w=1/[\s^2^(Fo^2^)+(0.0964P)^2^+0.1294P] where P=(Fo^2^+2Fc^2^)/3'
_refine_ls_weighting_scheme calc
_refine_ls_wR_factor_gt 0.1382
_refine_ls_wR_factor_ref 0.1503
_reflns_number_gt 2961
_reflns_number_total 3532
_reflns_threshold_expression >2sigma(I)
_cod_data_source_file c4ce00409d2.cif
_cod_data_source_block BRV2-MgCl2-4H2O
_cod_depositor_comments 'Adding full bibliography for 7215960--7215963.cif.'
_cod_original_sg_symbol_H-M P21
_cod_database_code 7215960

loop_
_symmetry_equiv_pos_as_xyz
'x, y, z'
'-x, y+1/2, -z'

loop_
_atom_site_label
_atom_site_type_symbol
_atom_site_fract_x
_atom_site_fract_y
_atom_site_fract_z
_atom_site_U_iso_or_equiv
_atom_site_adp_type
_atom_site_occupancy
_atom_site_symmetry_multiplicity
_atom_site_calc_flag
_atom_site_refinement_flags
Mg51 Mg 0.66836(17) 0.23319(6) 0.92726(16) 0.0424(3) Uani 1 1 d .
O1 O 0.5055(4) 0.29308(15) 0.7723(4) 0.0535(8) Uani 1 1 d .
O2 O -0.0011(5) 0.3438(2) 0.3534(5) 0.0803(13) Uani 1 1 d .
O21 O 0.5102(5) 0.17481(15) 0.7608(4) 0.0570(8) Uani 1 1 d .
O22 O 0.0961(5) 0.1232(2) 0.2529(5) 0.0778(12) Uani 1 1 d .
O31 O 0.8142(4) 0.21653(17) 0.8067(4) 0.0562(8) Uani 1 1 d D
H31 H 0.7639 0.2117 0.7000 0.100 Uiso 1 1 d D
H31D H 0.9096 0.2315 0.8354 0.100 Uiso 1 1 d D
O32 O 0.8495(4) 0.2937(2) 1.0502(5) 0.0734(12) Uani 1 1 d D
H32 H 0.8624 0.3100 1.1385 0.080 Uiso 1 1 d D
H32D H 0.9324 0.2994 1.0310 0.100 Uiso 1 1 d D
O33 O 0.5454(4) 0.24914(17) 1.0705(4) 0.0557(9) Uani 1 1 d D
H33 H 0.6011 0.2409 1.1717 0.100 Uiso 1 1 d D
H33C H 0.4550 0.2680 1.0372 0.100 Uiso 1 1 d D
O34 O 0.7885(5) 0.1714(2) 1.1054(4) 0.0738(12) Uani 1 1 d D
H34 H 0.8619 0.1496 1.1070 0.100 Uiso 1 1 d D
H34D H 0.7921 0.1772 1.1982 0.100 Uiso 1 1 d D
N1 N 0.3600(5) 0.36056(17) 0.5809(5) 0.0467(8) Uani 1 1 d .
N2 N 0.0312(7) 0.2851(3) 0.5625(7) 0.0833(16) Uani 1 1 d .
H2B H -0.0530 0.2644 0.4981 0.100 Uiso 1 1 calc R
H2C H 0.0880 0.2768 0.6673 0.100 Uiso 1 1 calc R
N21 N 0.3191(5) 0.10713(17) 0.6129(5) 0.0468(8) Uani 1 1 d .
N22 N 0.3000(7) 0.1846(3) 0.2873(7) 0.0815(15) Uani 1 1 d .
H22B H 0.2332 0.2052 0.2047 0.098 Uiso 1 1 calc R
H22C H 0.4046 0.1938 0.3440 0.098 Uiso 1 1 calc R
C1 C 0.0730(6) 0.3294(2) 0.5005(6) 0.0518(11) Uani 1 1 d .
C2 C 0.2205(5) 0.3643(2) 0.6263(6) 0.0457(10) Uani 1 1 d .
H2A H 0.2583 0.3476 0.7381 0.055 Uiso 1 1 calc R
C3 C 0.3624(7) 0.3882(3) 0.4353(7) 0.0642(14) Uani 1 1 d .
H3A H 0.3325 0.4277 0.4305 0.077 Uiso 1 1 calc R
H3B H 0.2849 0.3701 0.3312 0.077 Uiso 1 1 calc R
C4 C 0.5493(7) 0.3810(2) 0.4670(7) 0.0599(12) Uani 1 1 d .
H4 H 0.6140 0.4137 0.5311 0.072 Uiso 1 1 calc R
C5 C 0.6088(7) 0.3299(3) 0.5799(8) 0.0643(14) Uani 1 1 d .
H5A H 0.6044 0.2965 0.5153 0.077 Uiso 1 1 calc R
H5B H 0.7239 0.3351 0.6667 0.077 Uiso 1 1 calc R
C6 C 0.4892(5) 0.3247(2) 0.6562(6) 0.0458(9) Uani 1 1 d .
C7 C 0.1674(7) 0.4235(3) 0.6326(8) 0.0639(13) Uani 1 1 d .
H7A H 0.1153 0.4389 0.5195 0.077 Uiso 1 1 calc R
H7B H 0.2669 0.4459 0.6995 0.077 Uiso 1 1 calc R
C8 C 0.0438(9) 0.4283(3) 0.7068(10) 0.086(2) Uani 1 1 d .
H8A H -0.0616 0.4111 0.6320 0.129 Uiso 1 1 calc R
H8B H 0.0252 0.4673 0.7215 0.129 Uiso 1 1 calc R
H8C H 0.0895 0.4096 0.8138 0.129 Uiso 1 1 calc R
C9 C 0.5752(9) 0.3755(3) 0.3098(8) 0.0738(16) Uani 1 1 d .
H9A H 0.6919 0.3651 0.3439 0.089 Uiso 1 1 calc R
H9B H 0.5046 0.3450 0.2418 0.089 Uiso 1 1 calc R
C10 C 0.5367(13) 0.4263(4) 0.2047(11) 0.100(2) Uani 1 1 d .
H10A H 0.5975 0.4579 0.2749 0.120 Uiso 1 1 calc R
H10B H 0.4167 0.4343 0.1589 0.120 Uiso 1 1 calc R
C11 C 0.5822(14) 0.4213(4) 0.0624(10) 0.116(3) Uani 1 1 d .
H11A H 0.6995 0.4114 0.1060 0.175 Uiso 1 1 calc R
H11B H 0.5624 0.4566 0.0042 0.175 Uiso 1 1 calc R
H11C H 0.5140 0.3926 -0.0142 0.175 Uiso 1 1 calc R
C21 C 0.2420(6) 0.1388(2) 0.3272(6) 0.0504(10) Uani 1 1 d .
C22 C 0.3676(5) 0.1052(2) 0.4769(5) 0.0444(9) Uani 1 1 d .
H22A H 0.4796 0.1225 0.5165 0.053 Uiso 1 1 calc R
C23 C 0.1733(7) 0.0789(3) 0.6133(7) 0.0642(13) Uani 1 1 d .
H23A H 0.1690 0.0396 0.5818 0.077 Uiso 1 1 calc R
H23B H 0.0686 0.0971 0.5371 0.077 Uiso 1 1 calc R
C24 C 0.2056(8) 0.0849(3) 0.7979(7) 0.0639(13) Uani 1 1 d .
H24 H 0.2737 0.0527 0.8614 0.077 Uiso 1 1 calc R
C25 C 0.3135(9) 0.1373(3) 0.8582(8) 0.0706(15) Uani 1 1 d .
H25A H 0.2445 0.1700 0.8494 0.085 Uiso 1 1 calc R
H25B H 0.3983 0.1332 0.9742 0.085 Uiso 1 1 calc R
C26 C 0.3949(6) 0.1428(2) 0.7434(6) 0.0504(10) Uani 1 1 d .
C27 C 0.3762(8) 0.0450(2) 0.4231(7) 0.0619(13) Uani 1 1 d .
H27A H 0.2631 0.0291 0.3706 0.074 Uiso 1 1 calc R
H27B H 0.4441 0.0226 0.5219 0.074 Uiso 1 1 calc R
C28 C 0.4528(10) 0.0417(3) 0.2992(9) 0.0837(19) Uani 1 1 d .
H28A H 0.3808 0.0612 0.1974 0.126 Uiso 1 1 calc R
H28B H 0.4628 0.0030 0.2741 0.126 Uiso 1 1 calc R
H28C H 0.5627 0.0589 0.3489 0.126 Uiso 1 1 calc R
C29 C 0.0503(10) 0.0880(3) 0.8263(10) 0.0846(19) Uani 1 1 d .
H29A H 0.0855 0.0974 0.9433 0.102 Uiso 1 1 calc R
H29B H -0.0209 0.1184 0.7584 0.102 Uiso 1 1 calc R
C30 C -0.0533(13) 0.0355(5) 0.7861(15) 0.129(4) Uani 1 1 d .
H30A H 0.0205 0.0035 0.8359 0.155 Uiso 1 1 calc R
H30B H -0.1099 0.0302 0.6651 0.155 Uiso 1 1 calc R
C31 C -0.1821(16) 0.0380(8) 0.850(2) 0.187(7) Uani 1 1 d .
H31A H -0.1284 0.0312 0.9694 0.281 Uiso 1 1 calc R
H31B H -0.2671 0.0099 0.7948 0.281 Uiso 1 1 calc R
H31C H -0.2338 0.0746 0.8282 0.281 Uiso 1 1 calc R
Cl1 Cl 0.16620(14) 0.27922(6) 0.97418(16) 0.0627(3) Uani 1 1 d .
Cl2 Cl 0.71797(16) 0.18919(6) 0.42497(14) 0.0608(3) Uani 1 1 d .

loop_
_atom_site_aniso_label
_atom_site_aniso_U_11
_atom_site_aniso_U_22
_atom_site_aniso_U_33
_atom_site_aniso_U_23
_atom_site_aniso_U_13
_atom_site_aniso_U_12
Mg51 0.0396(6) 0.0554(8) 0.0328(6) -0.0023(6) 0.0170(5) 0.0045(6)
O1 0.0493(16) 0.060(2) 0.0529(18) 0.0080(15) 0.0241(14) 0.0091(14)
O2 0.074(3) 0.113(4) 0.0414(19) -0.003(2) 0.0152(17) -0.020(2)
O21 0.0643(19) 0.063(2) 0.0448(17) -0.0084(15) 0.0257(15) -0.0100(16)
O22 0.052(2) 0.098(3) 0.068(3) 0.015(2) 0.0141(18) 0.010(2)
O31 0.0480(16) 0.084(2) 0.0433(16) -0.0106(16) 0.0265(13) 0.0006(16)
O32 0.0548(19) 0.110(3) 0.062(2) -0.041(2) 0.0321(17) -0.023(2)
O33 0.0498(16) 0.083(2) 0.0408(16) 0.0038(15) 0.0258(13) 0.0148(16)
O34 0.072(2) 0.110(3) 0.0471(19) 0.0200(19) 0.0335(18) 0.041(2)
N1 0.0464(19) 0.056(2) 0.0438(19) 0.0071(16) 0.0254(16) 0.0000(16)
N2 0.076(3) 0.097(4) 0.066(3) 0.001(3) 0.023(2) -0.034(3)
N21 0.051(2) 0.054(2) 0.0418(19) -0.0025(16) 0.0271(16) -0.0024(16)
N22 0.074(3) 0.091(4) 0.068(3) 0.030(3) 0.022(2) -0.001(3)
C1 0.050(2) 0.066(3) 0.044(2) -0.007(2) 0.024(2) -0.006(2)
C2 0.041(2) 0.059(3) 0.039(2) 0.0014(18) 0.0197(17) -0.0023(18)
C3 0.072(3) 0.070(4) 0.060(3) 0.021(3) 0.038(3) 0.006(3)
C4 0.076(3) 0.054(3) 0.068(3) -0.005(2) 0.048(3) -0.009(2)
C5 0.066(3) 0.065(3) 0.079(4) 0.002(3) 0.048(3) 0.000(3)
C6 0.043(2) 0.046(2) 0.051(2) -0.0049(19) 0.0230(19) -0.0029(17)
C7 0.058(3) 0.063(3) 0.071(3) -0.006(3) 0.028(3) 0.006(2)
C8 0.082(4) 0.090(5) 0.097(5) -0.009(4) 0.051(4) 0.021(4)
C9 0.086(4) 0.078(4) 0.074(4) -0.002(3) 0.050(3) -0.003(3)
C10 0.136(7) 0.096(5) 0.084(5) 0.009(4) 0.065(5) 0.001(5)
C11 0.189(10) 0.112(7) 0.065(4) 0.004(4) 0.073(6) -0.014(6)
C21 0.046(2) 0.065(3) 0.042(2) 0.002(2) 0.0216(19) 0.007(2)
C22 0.047(2) 0.053(2) 0.036(2) -0.0018(18) 0.0211(17) 0.0016(19)
C23 0.070(3) 0.068(3) 0.064(3) -0.004(3) 0.039(3) -0.017(3)
C24 0.074(3) 0.065(3) 0.066(3) 0.010(3) 0.044(3) 0.002(3)
C25 0.092(4) 0.078(4) 0.063(3) -0.004(3) 0.053(3) -0.005(3)
C26 0.061(3) 0.052(3) 0.041(2) 0.0011(19) 0.026(2) 0.006(2)
C27 0.078(3) 0.056(3) 0.055(3) -0.001(2) 0.033(3) 0.011(2)
C28 0.103(5) 0.087(5) 0.074(4) -0.011(3) 0.051(4) 0.018(4)
C29 0.093(5) 0.094(5) 0.084(4) -0.007(4) 0.054(4) -0.007(4)
C30 0.111(6) 0.160(9) 0.144(8) -0.059(8) 0.080(6) -0.051(7)
C31 0.144(10) 0.228(16) 0.246(16) -0.027(14) 0.138(11) -0.070(11)
Cl1 0.0462(5) 0.0853(9) 0.0626(7) 0.0121(6) 0.0299(5) 0.0036(6)
Cl2 0.0668(7) 0.0815(8) 0.0387(5) -0.0021(5) 0.0277(5) -0.0086(6)

loop_
_atom_type_symbol
_atom_type_description
_atom_type_scat_dispersion_real
_atom_type_scat_dispersion_imag
_atom_type_scat_source
C C 0.0181 0.0091 'International Tables Vol C Tables 4.2.6.8 and 6.1.1.4'
H H 0.0000 0.0000 'International Tables Vol C Tables 4.2.6.8 and 6.1.1.4'
Cl Cl 0.3639 0.7018 'International Tables Vol C Tables 4.2.6.8 and 6.1.1.4'
Mg Mg 0.1719 0.1771 'International Tables Vol C Tables 4.2.6.8 and 6.1.1.4'
N N 0.0311 0.0180 'International Tables Vol C Tables 4.2.6.8 and 6.1.1.4'
O O 0.0492 0.0322 'International Tables Vol C Tables 4.2.6.8 and 6.1.1.4'

loop_
_geom_angle_atom_site_label_1
_geom_angle_atom_site_label_2
_geom_angle_atom_site_label_3
_geom_angle
O21 Mg51 O1 86.48(14)
O21 Mg51 O33 101.10(16)
O1 Mg51 O33 83.16(14)
O21 Mg51 O31 83.01(15)
O1 Mg51 O31 101.47(15)
O33 Mg51 O31 174.07(14)
O21 Mg51 O32 165.62(16)
O1 Mg51 O32 90.94(18)
O33 Mg51 O32 92.63(16)
O31 Mg51 O32 83.65(15)
O21 Mg51 O34 91.25(18)
O1 Mg51 O34 165.85(16)
O33 Mg51 O34 83.57(14)
O31 Mg51 O34 92.10(15)
O32 Mg51 O34 94.58(19)
C6 O1 Mg51 140.1(3)
C26 O21 Mg51 140.2(3)
Mg51 O31 H31 118.1
Mg51 O31 H31D 122.8
H31 O31 H31D 109.9
Mg51 O32 H32 124.3
Mg51 O32 H32D 123.3
H32 O32 H32D 111.0
Mg51 O33 H33 114.1
Mg51 O33 H33C 124.3
H33 O33 H33C 120.6
Mg51 O34 H34 125.8
Mg51 O34 H34D 115.1
H34 O34 H34D 114.5
C6 N1 C3 112.3(4)
C6 N1 C2 122.5(4)
C3 N1 C2 124.7(4)
C1 N2 H2B 120.0
C1 N2 H2C 120.0
H2B N2 H2C 120.0
C26 N21 C23 112.7(4)
C26 N21 C22 121.1(4)
C23 N21 C22 125.6(4)
C21 N22 H22B 120.0
C21 N22 H22C 120.0
H22B N22 H22C 120.0
O2 C1 N2 123.9(5)
O2 C1 C2 120.2(5)
N2 C1 C2 115.9(4)
N1 C2 C7 112.8(4)
N1 C2 C1 108.3(4)
C7 C2 C1 111.1(4)
N1 C2 H2A 108.2
C7 C2 H2A 108.2
C1 C2 H2A 108.2
N1 C3 C4 103.3(4)
N1 C3 H3A 111.1
C4 C3 H3A 111.1
N1 C3 H3B 111.1
C4 C3 H3B 111.1
H3A C3 H3B 109.1
C5 C4 C9 112.9(5)
C5 C4 C3 103.4(4)
C9 C4 C3 115.6(5)
C5 C4 H4 108.2
C9 C4 H4 108.2
C3 C4 H4 108.2
C6 C5 C4 105.2(4)
C6 C5 H5A 110.7
C4 C5 H5A 110.7
C6 C5 H5B 110.7
C4 C5 H5B 110.7
H5A C5 H5B 108.8
O1 C6 N1 123.9(4)
O1 C6 C5 126.2(4)
N1 C6 C5 109.9(4)
C2 C7 C8 112.9(5)
C2 C7 H7A 109.0
C8 C7 H7A 109.0
C2 C7 H7B 109.0
C8 C7 H7B 109.0
H7A C7 H7B 107.8
C7 C8 H8A 109.5
C7 C8 H8B 109.5
H8A C8 H8B 109.5
C7 C8 H8C 109.5
H8A C8 H8C 109.5
H8B C8 H8C 109.5
C10 C9 C4 115.2(6)
C10 C9 H9A 108.5
C4 C9 H9A 108.5
C10 C9 H9B 108.5
C4 C9 H9B 108.5
H9A C9 H9B 107.5
C9 C10 C11 113.5(8)
C9 C10 H10A 108.9
C11 C10 H10A 108.9
C9 C10 H10B 108.9
C11 C10 H10B 108.9
H10A C10 H10B 107.7
C10 C11 H11A 109.5
C10 C11 H11B 109.5
H11A C11 H11B 109.5
C10 C11 H11C 109.5
H11A C11 H11C 109.5
H11B C11 H11C 109.5
O22 C21 N22 123.5(5)
O22 C21 C22 119.8(5)
N22 C21 C22 116.6(4)
N21 C22 C21 109.8(4)
N21 C22 C27 111.4(4)
C21 C22 C27 109.7(4)
N21 C22 H22A 108.6
C21 C22 H22A 108.6
C27 C22 H22A 108.6
N21 C23 C24 102.8(4)
N21 C23 H23A 111.2
C24 C23 H23A 111.2
N21 C23 H23B 111.2
C24 C23 H23B 111.2
H23A C23 H23B 109.1
C29 C24 C25 112.3(5)
C29 C24 C23 116.0(5)
C25 C24 C23 103.7(4)
C29 C24 H24 108.1
C25 C24 H24 108.1
C23 C24 H24 108.1
C26 C25 C24 104.6(5)
C26 C25 H25A 110.8
C24 C25 H25A 110.8
C26 C25 H25B 110.8
C24 C25 H25B 110.8
H25A C25 H25B 108.9
O21 C26 N21 124.1(4)
O21 C26 C25 126.8(5)
N21 C26 C25 109.1(5)
C22 C27 C28 112.0(5)
C22 C27 H27A 109.2
C28 C27 H27A 109.2
C22 C27 H27B 109.2
C28 C27 H27B 109.2
H27A C27 H27B 107.9
C27 C28 H28A 109.5
C27 C28 H28B 109.5
H28A C28 H28B 109.5
C27 C28 H28C 109.5
H28A C28 H28C 109.5
H28B C28 H28C 109.5
C30 C29 C24 115.4(7)
C30 C29 H29A 108.4
C24 C29 H29A 108.4
C30 C29 H29B 108.4
C24 C29 H29B 108.4
H29A C29 H29B 107.5
C29 C30 C31 111.7(9)
C29 C30 H30A 109.3
C31 C30 H30A 109.3
C29 C30 H30B 109.3
C31 C30 H30B 109.3
H30A C30 H30B 107.9
C30 C31 H31A 109.5
C30 C31 H31B 109.5
H31A C31 H31B 109.5
C30 C31 H31C 109.5
H31A C31 H31C 109.5
H31B C31 H31C 109.5

loop_
_geom_bond_atom_site_label_1
_geom_bond_atom_site_label_2
_geom_bond_distance
Mg51 O21 2.051(4)
Mg51 O1 2.052(3)
Mg51 O33 2.054(3)
Mg51 O31 2.058(3)
Mg51 O32 2.063(4)
Mg51 O34 2.068(4)
O1 C6 1.232(6)
O2 C1 1.220(6)
O21 C26 1.225(6)
O22 C21 1.214(6)
O31 H31 0.8560
O31 H31D 0.8432
O32 H32 0.8361
O32 H32D 0.8376
O33 H33 0.8317
O33 H33C 0.8457
O34 H34 0.8256
O34 H34D 0.8250
N1 C6 1.339(6)
N1 C3 1.462(6)
N1 C2 1.467(5)
N2 C1 1.317(7)
N2 H2B 0.8600
N2 H2C 0.8600
N21 C26 1.347(6)
N21 C23 1.457(6)
N21 C22 1.458(5)
N22 C21 1.318(7)
N22 H22B 0.8600
N22 H22C 0.8600
C1 C2 1.526(6)
C2 C7 1.491(8)
C2 H2A 0.9800
C3 C4 1.560(8)
C3 H3A 0.9700
C3 H3B 0.9700
C4 C5 1.512(8)
C4 C9 1.523(7)
C4 H4 0.9800
C5 C6 1.501(7)
C5 H5A 0.9700
C5 H5B 0.9700
C7 C8 1.519(8)
C7 H7A 0.9700
C7 H7B 0.9700
C8 H8A 0.9600
C8 H8B 0.9600
C8 H8C 0.9600
C9 C10 1.470(10)
C9 H9A 0.9700
C9 H9B 0.9700
C10 C11 1.499(10)
C10 H10A 0.9700
C10 H10B 0.9700
C11 H11A 0.9600
C11 H11B 0.9600
C11 H11C 0.9600
C21 C22 1.519(6)
C22 C27 1.522(7)
C22 H22A 0.9800
C23 C24 1.544(8)
C23 H23A 0.9700
C23 H23B 0.9700
C24 C29 1.509(9)
C24 C25 1.512(9)
C24 H24 0.9800
C25 C26 1.500(7)
C25 H25A 0.9700
C25 H25B 0.9700
C27 C28 1.537(8)
C27 H27A 0.9700
C27 H27B 0.9700
C28 H28A 0.9600
C28 H28B 0.9600
C28 H28C 0.9600
C29 C30 1.491(12)
C29 H29A 0.9700
C29 H29B 0.9700
C30 C31 1.492(12)
C30 H30A 0.9700
C30 H30B 0.9700
C31 H31A 0.9600
C31 H31B 0.9600
C31 H31C 0.9600

loop_
_geom_torsion_atom_site_label_1
_geom_torsion_atom_site_label_2
_geom_torsion_atom_site_label_3
_geom_torsion_atom_site_label_4
_geom_torsion
O21 Mg51 O1 C6 -96.2(5)
O33 Mg51 O1 C6 162.2(5)
O31 Mg51 O1 C6 -14.1(5)
O32 Mg51 O1 C6 69.6(5)
O34 Mg51 O1 C6 -177.3(7)
O1 Mg51 O21 C26 -98.9(6)
O33 Mg51 O21 C26 -16.6(6)
O31 Mg51 O21 C26 159.1(5)
O32 Mg51 O21 C26 -178.9(7)
O34 Mg51 O21 C26 67.1(5)
C6 N1 C2 C7 138.9(5)
C3 N1 C2 C7 -50.8(6)
C6 N1 C2 C1 -97.8(5)
C3 N1 C2 C1 72.5(6)
O2 C1 C2 N1 -66.7(6)
N2 C1 C2 N1 115.1(5)
O2 C1 C2 C7 57.6(6)
N2 C1 C2 C7 -120.5(6)
C6 N1 C3 C4 -20.2(6)
C2 N1 C3 C4 168.7(4)
N1 C3 C4 C5 24.2(6)
N1 C3 C4 C9 148.1(5)
C9 C4 C5 C6 -146.0(5)
C3 C4 C5 C6 -20.4(6)
Mg51 O1 C6 N1 -179.6(3)
Mg51 O1 C6 C5 -0.6(8)
C3 N1 C6 O1 -173.6(5)
C2 N1 C6 O1 -2.2(7)
C3 N1 C6 C5 7.4(6)
C2 N1 C6 C5 178.7(4)
C4 C5 C6 O1 -169.8(5)
C4 C5 C6 N1 9.2(6)
N1 C2 C7 C8 -170.6(5)
C1 C2 C7 C8 67.7(6)
C5 C4 C9 C10 -173.7(6)
C3 C4 C9 C10 67.6(8)
C4 C9 C10 C11 173.4(7)
C26 N21 C22 C21 -99.6(5)
C23 N21 C22 C21 70.7(6)
C26 N21 C22 C27 138.6(5)
C23 N21 C22 C27 -51.1(6)
O22 C21 C22 N21 -64.8(6)
N22 C21 C22 N21 114.1(5)
O22 C21 C22 C27 58.0(6)
N22 C21 C22 C27 -123.0(5)
C26 N21 C23 C24 -20.4(6)
C22 N21 C23 C24 168.6(4)
N21 C23 C24 C29 149.8(5)
N21 C23 C24 C25 26.2(6)
C29 C24 C25 C26 -149.4(5)
C23 C24 C25 C26 -23.3(6)
Mg51 O21 C26 N21 -177.8(4)
Mg51 O21 C26 C25 3.4(9)
C23 N21 C26 O21 -173.2(5)
C22 N21 C26 O21 -1.8(7)
C23 N21 C26 C25 5.8(6)
C22 N21 C26 C25 177.2(4)
C24 C25 C26 O21 -169.2(5)
C24 C25 C26 N21 11.8(6)
N21 C22 C27 C28 -171.3(5)
C21 C22 C27 C28 66.8(6)
C25 C24 C29 C30 -174.1(7)
C23 C24 C29 C30 66.8(9)
C24 C29 C30 C31 168.2(10)
